data_1509349
loop_
_publ_author_name
'Ishizawa, N.'
'Kitahara Eba, H.'
'Noda, Y.'
'Marumo, F.'

_publ_section_title
;
 Synchrotron X-ray stuy of the monoclinic high-pressure structure of Ag Ga
 S2
;
_journal_name_full 'Physical Review, Serie 3. B - Condensed Matter (18,1978-)'
_journal_page_first 3310
_journal_page_last 3316
_journal_paper_doi 10.1103/PhysRevB.61.3310
_journal_volume 61
_journal_year 2000
_chemical_formula_sum 'Ag Ga S2'
_space_group_IT_number 9
_symmetry_space_group_name_Hall 'C -2yc'
_symmetry_space_group_name_H-M 'C 1 c 1'
_cell_angle_alpha 90
_cell_angle_beta 128.42
_cell_angle_gamma 90
_cell_formula_units_Z 4
_cell_length_a 8.031
_cell_length_b 8.014
_cell_length_c 6.221
_cell_volume 313.693
_citation_journal_id_ASTM PRBMDO
_cod_data_source_file silver1-2_271.cif
_cod_data_source_block Ag1Ga1S2
_cod_original_cell_volume 313.6933
_cod_original_formula_sum 'Ag1 Ga1 S2'
_cod_database_code 1509349

loop_
_symmetry_equiv_pos_as_xyz
x,y,z
x,-y,z+1/2
x+1/2,y+1/2,z
x+1/2,-y+1/2,z+1/2

loop_
_atom_site_label
_atom_site_type_symbol
_atom_site_fract_x
_atom_site_fract_y
_atom_site_fract_z
_atom_site_occupancy
_atom_site_U_iso_or_equiv
S2 S-2 0.339 0.659 0.227 1 0.0
Ga1 Ga+3 0.496 0.1213 0.011 1 0.0
S1 S-2 0.393 0.118 0.287 1 0.0
Ag1 Ag+1 0 0.0947 0 1 0.0
